data_1555412
loop_
_publ_author_name
'Li, Zequan'
'Shi, Yian'

_publ_section_title
;
 Chiral Phosphine Oxide-Sc(OTf)3 Complex Catalyzed Enantioselective
 Bromoaminocyclization of 2-Benzofuranylmethyl N-Tosylcarbamates. Approach
 to a Novel Class of Optically Active Spiro Compounds.
;
_journal_issue 23
_journal_name_full 'Organic letters'
_journal_page_first 5752
_journal_page_last 5755
_journal_paper_doi 10.1021/acs.orglett.5b02817
_journal_volume 17
_journal_year 2015
_chemical_absolute_configuration ad
_chemical_formula_moiety 'C17 H12 Br F2 N O5 S'
_chemical_formula_sum 'C17 H12 Br F2 N O5 S'
_chemical_formula_weight 460.25
_space_group_crystal_system orthorhombic
_space_group_IT_number 19
_space_group_name_Hall 'P 2ac 2ab'
_space_group_name_H-M_alt 'P 21 21 21'
_atom_sites_solution_hydrogens geom
_audit_creation_date 2015-07-03
_audit_creation_method
;
Olex2 1.2
(compiled 2015.01.26 svn.r3150 for OlexSys, GUI svn.r4998)
;
_cell_angle_alpha 90
_cell_angle_beta 90
_cell_angle_gamma 90
_cell_formula_units_Z 4
_cell_length_a 6.8957(19)
_cell_length_b 12.551(3)
_cell_length_c 22.629(6)
_cell_measurement_reflns_used 5969
_cell_measurement_temperature 173.1500
_cell_measurement_theta_max 27.4646
_cell_measurement_theta_min 2.4236
_cell_volume 1958.5(9)
_computing_cell_refinement 'CrystalClear (Rigaku Inc., 2007)'
_computing_data_collection 'CrystalClear (Rigaku Inc., 2007)'
_computing_data_reduction 'CrystalClear (Rigaku Inc., 2007)'
_computing_molecular_graphics 'Olex2 (Dolomanov et al., 2009)'
_computing_publication_material 'CIFTAB (Sheldrick, 2013)'
_computing_structure_refinement 'SHELXL (Sheldrick, 2014)'
_computing_structure_solution
;
'SHELXT (Sheldrick, 2014)'
;
_diffrn_ambient_temperature 173.1500
_diffrn_detector_area_resol_mean 28.5714
_diffrn_measured_fraction_theta_full 0.994
_diffrn_measured_fraction_theta_max 0.994
_diffrn_measurement_details
;
scan:
	Number of images: 360
	           Slice: -110.0000 - 70.0000
	     Image width: 0.5000
	        Exp time: 10.0000
	   Rotation axis: Omega
	           Omega: 0.0000
	             Chi: 45.0000
	             Phi: 180.0000
	             XTD: 45.1209
	          2theta: -20.0962
scan:
	Number of images: 240
	           Slice: -110.0000 - 10.0000
	     Image width: 0.5000
	        Exp time: 10.0000
	   Rotation axis: Omega
	           Omega: 0.0000
	             Chi: 45.0000
	             Phi: 0.0000
	             XTD: 45.1209
	          2theta: -20.0962
;
_diffrn_measurement_device
;
Saturn724+ (2x2 bin mode)
;
_diffrn_measurement_device_details
;
AFC10: Fixed Chi 2 circle
;
_diffrn_measurement_device_type 'Saturn724+ CCD'
_diffrn_measurement_method '\w scans at fixed \c = 45\%'
_diffrn_orient_matrix_type d*Trek
_diffrn_orient_matrix_UB_11 0.0250
_diffrn_orient_matrix_UB_12 -0.0030
_diffrn_orient_matrix_UB_13 -0.1428
_diffrn_orient_matrix_UB_21 -0.0672
_diffrn_orient_matrix_UB_22 -0.0414
_diffrn_orient_matrix_UB_23 -0.0109
_diffrn_orient_matrix_UB_31 -0.0225
_diffrn_orient_matrix_UB_32 0.0378
_diffrn_orient_matrix_UB_33 -0.0047
_diffrn_radiation_detector CCD
_diffrn_radiation_monochromator 'Graphite Monochromator'
_diffrn_radiation_type MoK\a
_diffrn_radiation_wavelength 0.71073
_diffrn_reflns_av_R_equivalents 0.0354
_diffrn_reflns_av_unetI/netI 0.0374
_diffrn_reflns_Laue_measured_fraction_full 0.994
_diffrn_reflns_Laue_measured_fraction_max 0.994
_diffrn_reflns_limit_h_max 8
_diffrn_reflns_limit_h_min -8
_diffrn_reflns_limit_k_max 16
_diffrn_reflns_limit_k_min -16
_diffrn_reflns_limit_l_max 29
_diffrn_reflns_limit_l_min -29
_diffrn_reflns_number 12626
_diffrn_reflns_point_group_measured_fraction_full 0.995
_diffrn_reflns_point_group_measured_fraction_max 0.995
_diffrn_reflns_theta_full 26.000
_diffrn_reflns_theta_max 27.464
_diffrn_reflns_theta_min 1.800
_diffrn_source 'Sealed Tube'
_diffrn_source_current 30.0000
_diffrn_source_power 1.5000
_diffrn_source_voltage 50.0000
_exptl_absorpt_coefficient_mu 2.251
_exptl_absorpt_correction_T_max 1.0000
_exptl_absorpt_correction_T_min 0.6357
_exptl_absorpt_correction_type multi-scan
_exptl_absorpt_process_details 'CrystalClear (Rigaku Inc., 2007)'
_exptl_crystal_colour Colorless
_exptl_crystal_density_diffrn 1.561
_exptl_crystal_description rod
_exptl_crystal_F_000 920
_exptl_crystal_size_max 0.52
_exptl_crystal_size_mid 0.13
_exptl_crystal_size_min 0.11
_refine_diff_density_max 0.292
_refine_diff_density_min -0.355
_refine_diff_density_rms 0.065
_refine_ls_abs_structure_details
;
 Refined as an inversion twin.
;
_refine_ls_abs_structure_Flack 0.024(12)
_refine_ls_extinction_method none
_refine_ls_goodness_of_fit_ref 1.104
_refine_ls_hydrogen_treatment constr
_refine_ls_matrix_type full
_refine_ls_number_parameters 246
_refine_ls_number_reflns 4441
_refine_ls_number_restraints 0
_refine_ls_restrained_S_all 1.104
_refine_ls_R_factor_all 0.0425
_refine_ls_R_factor_gt 0.0397
_refine_ls_shift/su_max 0.001
_refine_ls_shift/su_mean 0.000
_refine_ls_structure_factor_coef Fsqd
_refine_ls_weighting_details 'w=1/[\s^2^(Fo^2^)+(0.0457P)^2^+0.6527P] where P=(Fo^2^+2Fc^2^)/3'
_refine_ls_weighting_scheme calc
_refine_ls_wR_factor_gt 0.0950
_refine_ls_wR_factor_ref 0.0976
_reflns_Friedel_coverage 0.742
_reflns_Friedel_fraction_full 0.996
_reflns_Friedel_fraction_max 0.996
_reflns_number_gt 4177
_reflns_number_total 4441
_reflns_threshold_expression 'I > 2\s(I)'
_cod_data_source_file ol5b02817_si_004.cif
_cod_data_source_block sa4222_sq
_cod_original_cell_volume 1958.6(9)
_cod_database_code 1555412
_shelx_space_group_comment
;
The symmetry employed for this shelxl refinement is uniquely defined
by the following loop, which should always be used as a source of
symmetry information in preference to the above space-group names.
They are only intended as comments.
;
_diffrn_number_total 2589
_olex2_refinement_description
;
1. Twinned data refinement
 Scales: 0.976(12) 0.024(12)
2. Fixed Uiso
 At 1.2 times of:
  All C(H) groups, All C(H,H) groups
 At 1.5 times of:
  All C(H,H,H) groups
3.a Ternary CH refined with riding coordinates:
 C2(H2)
3.b Secondary CH2 refined with riding coordinates:
 C9(H9A,H9B)
3.c Aromatic/amide H refined with riding coordinates:
 C4(H4), C7(H7), C12(H12), C13(H13), C15(H15), C16(H16)
3.d Idealised Me refined as rotating group:
 C17(H17A,H17B,H17C)
;
_shelx_shelxl_version_number 2014/7
_olex2_submission_special_instructions 'No special instructions were received'

loop_
_space_group_symop_operation_xyz
'x, y, z'
'-x+1/2, -y, z+1/2'
'-x, y+1/2, -z+1/2'
'x+1/2, -y+1/2, -z'

loop_
_atom_site_label
_atom_site_type_symbol
_atom_site_fract_x
_atom_site_fract_y
_atom_site_fract_z
_atom_site_U_iso_or_equiv
_atom_site_adp_type
_atom_site_occupancy
_atom_site_site_symmetry_order
_atom_site_calc_flag
_atom_site_refinement_flags_posn
Br1 Br 0.92438(8) -0.00463(4) 0.60413(2) 0.04605(16) Uani 1 1 d .
S1 S 0.58794(15) 0.27526(8) 0.74492(4) 0.0279(2) Uani 1 1 d .
F1 F 1.1908(4) 0.4032(3) 0.53434(14) 0.0522(8) Uani 1 1 d .
F2 F 0.8486(4) 0.4681(2) 0.49254(12) 0.0465(7) Uani 1 1 d .
O1 O 0.5416(4) 0.1944(2) 0.60574(13) 0.0304(6) Uani 1 1 d .
O2 O 0.3338(5) 0.0280(3) 0.68139(16) 0.0414(8) Uani 1 1 d .
O3 O 0.2280(5) 0.1369(3) 0.75272(17) 0.0452(8) Uani 1 1 d .
O4 O 0.7854(4) 0.2941(2) 0.72910(14) 0.0331(7) Uani 1 1 d .
O5 O 0.5329(5) 0.2591(3) 0.80498(13) 0.0387(8) Uani 1 1 d .
N1 N 0.5312(5) 0.1605(3) 0.70880(15) 0.0276(7) Uani 1 1 d .
C1 C 0.6116(6) 0.1246(3) 0.65217(17) 0.0270(8) Uani 1 1 d .
C2 C 0.8347(6) 0.1236(3) 0.64659(18) 0.0279(9) Uani 1 1 d .
H2 H 0.8978 0.1307 0.6852 0.034 Uiso 1 1 calc R
C3 C 0.8725(6) 0.2185(3) 0.60805(18) 0.0299(9) Uani 1 1 d .
C4 C 1.0431(6) 0.2684(4) 0.59207(18) 0.0341(10) Uani 1 1 d .
H4 H 1.1621 0.2469 0.6073 0.041 Uiso 1 1 calc R
C5 C 1.0288(7) 0.3524(4) 0.5520(2) 0.0363(11) Uani 1 1 d .
C6 C 0.8531(7) 0.3845(4) 0.53033(18) 0.0333(10) Uani 1 1 d .
C7 C 0.6809(7) 0.3358(3) 0.54545(18) 0.0307(9) Uani 1 1 d .
H7 H 0.5621 0.3577 0.5303 0.037 Uiso 1 1 calc R
C8 C 0.6980(6) 0.2519(3) 0.58502(17) 0.0280(9) Uani 1 1 d .
C9 C 0.5083(7) 0.0172(3) 0.64700(19) 0.0343(10) Uani 1 1 d .
H9A H 0.4777 0.0016 0.6061 0.041 Uiso 1 1 calc R
H9B H 0.5890 -0.0396 0.6625 0.041 Uiso 1 1 calc R
C10 C 0.3492(7) 0.1117(4) 0.7187(2) 0.0346(10) Uani 1 1 d .
C11 C 0.4400(6) 0.3740(3) 0.71359(17) 0.0281(8) Uani 1 1 d .
C12 C 0.5193(7) 0.4438(4) 0.67220(19) 0.0322(9) Uani 1 1 d .
H12 H 0.6488 0.4379 0.6612 0.039 Uiso 1 1 calc R
C13 C 0.4037(7) 0.5214(3) 0.64785(18) 0.0349(10) Uani 1 1 d .
H13 H 0.4563 0.5676 0.6200 0.042 Uiso 1 1 calc R
C14 C 0.2094(7) 0.5327(4) 0.6639(2) 0.0352(10) Uani 1 1 d .
C15 C 0.1351(7) 0.4629(4) 0.7061(2) 0.0358(10) Uani 1 1 d .
H15 H 0.0061 0.4698 0.7176 0.043 Uiso 1 1 calc R
C16 C 0.2471(6) 0.3840(4) 0.73147(19) 0.0318(9) Uani 1 1 d .
H16 H 0.1953 0.3385 0.7598 0.038 Uiso 1 1 calc R
C17 C 0.0837(10) 0.6164(4) 0.6354(2) 0.0530(14) Uani 1 1 d .
H17A H 0.1475 0.6843 0.6375 0.080 Uiso 1 1 calc GR
H17B H -0.0383 0.6202 0.6557 0.080 Uiso 1 1 calc GR
H17C H 0.0618 0.5980 0.5948 0.080 Uiso 1 1 calc GR

loop_
_atom_site_aniso_label
_atom_site_aniso_U_11
_atom_site_aniso_U_22
_atom_site_aniso_U_33
_atom_site_aniso_U_23
_atom_site_aniso_U_13
_atom_site_aniso_U_12
Br1 0.0480(3) 0.0418(3) 0.0484(3) -0.0099(2) -0.0037(2) 0.0140(3)
S1 0.0269(5) 0.0294(5) 0.0274(5) -0.0011(4) -0.0017(4) -0.0002(4)
F1 0.0398(17) 0.066(2) 0.0503(17) -0.0032(15) 0.0136(14) -0.0207(16)
F2 0.0576(18) 0.0441(16) 0.0376(14) 0.0106(12) 0.0102(13) -0.0086(14)
O1 0.0269(15) 0.0328(14) 0.0315(14) 0.0096(12) -0.0072(13) -0.0035(12)
O2 0.0385(18) 0.0365(18) 0.0491(18) 0.0015(15) -0.0055(15) -0.0101(15)
O3 0.0322(18) 0.0414(18) 0.062(2) 0.0050(18) 0.0160(17) -0.0045(15)
O4 0.0247(15) 0.0351(16) 0.0395(17) -0.0052(13) -0.0032(13) -0.0037(13)
O5 0.045(2) 0.0424(18) 0.0286(15) 0.0031(13) 0.0020(14) 0.0032(16)
N1 0.0268(18) 0.0274(17) 0.0286(17) 0.0000(14) 0.0006(15) -0.0040(14)
C1 0.029(2) 0.0266(19) 0.0249(18) 0.0021(15) -0.0046(16) 0.0007(17)
C2 0.028(2) 0.029(2) 0.0263(19) -0.0034(17) -0.0030(16) 0.0049(18)
C3 0.032(2) 0.0311(19) 0.0270(19) -0.0037(18) -0.0013(17) 0.0016(17)
C4 0.027(2) 0.049(3) 0.027(2) -0.0089(19) 0.0020(16) -0.0021(19)
C5 0.035(3) 0.044(3) 0.029(2) -0.0106(19) 0.0122(19) -0.014(2)
C6 0.044(3) 0.032(2) 0.0238(19) -0.0006(17) 0.0021(18) -0.003(2)
C7 0.036(2) 0.032(2) 0.0248(19) 0.0004(17) -0.0001(18) 0.0015(19)
C8 0.027(2) 0.031(2) 0.0256(18) -0.0041(16) -0.0002(16) -0.0022(17)
C9 0.043(2) 0.029(2) 0.031(2) 0.0009(18) -0.0073(18) -0.0051(19)
C10 0.032(2) 0.031(2) 0.042(2) 0.009(2) -0.005(2) -0.0043(19)
C11 0.028(2) 0.0288(19) 0.0275(18) -0.0037(16) -0.0007(17) 0.0003(18)
C12 0.036(2) 0.031(2) 0.030(2) -0.0023(17) 0.0041(17) -0.0032(18)
C13 0.046(3) 0.030(2) 0.0285(19) 0.0011(16) 0.0037(19) -0.001(2)
C14 0.040(3) 0.033(2) 0.032(2) -0.0048(18) -0.0049(19) 0.005(2)
C15 0.031(2) 0.036(2) 0.040(2) -0.0064(19) -0.0001(19) 0.0011(18)
C16 0.030(2) 0.033(2) 0.033(2) 0.0013(18) 0.0023(17) -0.0048(18)
C17 0.059(3) 0.050(3) 0.050(3) 0.004(2) -0.011(3) 0.015(3)

loop_
_atom_type_symbol
_atom_type_description
_atom_type_scat_dispersion_real
_atom_type_scat_dispersion_imag
_atom_type_scat_source
C C 0.0033 0.0016 'International Tables Vol C Tables 4.2.6.8 and 6.1.1.4'
H H 0.0000 0.0000 'International Tables Vol C Tables 4.2.6.8 and 6.1.1.4'
Br Br -0.2901 2.4595 'International Tables Vol C Tables 4.2.6.8 and 6.1.1.4'
F F 0.0171 0.0103 'International Tables Vol C Tables 4.2.6.8 and 6.1.1.4'
N N 0.0061 0.0033 'International Tables Vol C Tables 4.2.6.8 and 6.1.1.4'
O O 0.0106 0.0060 'International Tables Vol C Tables 4.2.6.8 and 6.1.1.4'
S S 0.1246 0.1234 'International Tables Vol C Tables 4.2.6.8 and 6.1.1.4'

loop_
_geom_angle_atom_site_label_1
_geom_angle_atom_site_label_2
_geom_angle_atom_site_label_3
_geom_angle
O4 S1 N1 103.86(18)
O4 S1 C11 109.6(2)
O5 S1 O4 121.1(2)
O5 S1 N1 106.0(2)
O5 S1 C11 109.3(2)
N1 S1 C11 105.65(19)
C8 O1 C1 107.6(3)
C10 O2 C9 110.2(3)
C1 N1 S1 126.4(3)
C10 N1 S1 119.7(3)
C10 N1 C1 109.9(3)
O1 C1 N1 108.7(3)
O1 C1 C2 106.1(3)
O1 C1 C9 108.8(3)
N1 C1 C2 116.8(3)
N1 C1 C9 99.3(3)
C9 C1 C2 116.8(4)
Br1 C2 H2 111.7
C1 C2 Br1 111.0(3)
C1 C2 H2 111.7
C3 C2 Br1 108.1(3)
C3 C2 C1 102.4(3)
C3 C2 H2 111.7
C4 C3 C2 131.3(4)
C8 C3 C2 108.1(4)
C8 C3 C4 120.5(4)
C3 C4 H4 121.5
C3 C4 C5 116.9(4)
C5 C4 H4 121.5
F1 C5 C4 119.5(5)
F1 C5 C6 119.3(4)
C6 C5 C4 121.2(4)
F2 C6 C5 118.3(4)
F2 C6 C7 118.7(4)
C5 C6 C7 123.0(4)
C6 C7 H7 122.5
C6 C7 C8 115.0(4)
C8 C7 H7 122.5
O1 C8 C7 123.4(4)
C3 C8 O1 113.3(4)
C3 C8 C7 123.4(4)
O2 C9 C1 105.4(3)
O2 C9 H9A 110.7
O2 C9 H9B 110.7
C1 C9 H9A 110.7
C1 C9 H9B 110.7
H9A C9 H9B 108.8
O2 C10 N1 107.9(4)
O3 C10 O2 124.1(4)
O3 C10 N1 128.0(4)
C12 C11 S1 119.2(3)
C12 C11 C16 120.8(4)
C16 C11 S1 120.0(3)
C11 C12 H12 120.4
C13 C12 C11 119.2(4)
C13 C12 H12 120.4
C12 C13 H13 119.2
C12 C13 C14 121.6(4)
C14 C13 H13 119.2
C13 C14 C17 120.8(5)
C15 C14 C13 117.9(4)
C15 C14 C17 121.3(5)
C14 C15 H15 119.0
C16 C15 C14 122.0(4)
C16 C15 H15 119.0
C11 C16 H16 120.7
C15 C16 C11 118.5(4)
C15 C16 H16 120.7
C14 C17 H17A 109.5
C14 C17 H17B 109.5
C14 C17 H17C 109.5
H17A C17 H17B 109.5
H17A C17 H17C 109.5
H17B C17 H17C 109.5

loop_
_geom_bond_atom_site_label_1
_geom_bond_atom_site_label_2
_geom_bond_distance
Br1 C2 1.974(4)
S1 O4 1.428(3)
S1 O5 1.426(3)
S1 N1 1.701(4)
S1 C11 1.754(4)
F1 C5 1.347(5)
F2 C6 1.354(5)
O1 C1 1.451(5)
O1 C8 1.380(5)
O2 C9 1.440(6)
O2 C10 1.352(6)
O3 C10 1.180(6)
N1 C1 1.468(5)
N1 C10 1.414(6)
C1 C2 1.544(6)
C1 C9 1.528(6)
C2 H2 0.9800
C2 C3 1.499(6)
C3 C4 1.381(6)
C3 C8 1.376(6)
C4 H4 0.9300
C4 C5 1.394(7)
C5 C6 1.367(7)
C6 C7 1.378(7)
C7 H7 0.9300
C7 C8 1.388(6)
C9 H9A 0.9700
C9 H9B 0.9700
C11 C12 1.394(6)
C11 C16 1.396(6)
C12 H12 0.9300
C12 C13 1.374(6)
C13 H13 0.9300
C13 C14 1.395(7)
C14 C15 1.394(7)
C14 C17 1.507(7)
C15 H15 0.9300
C15 C16 1.381(6)
C16 H16 0.9300
C17 H17A 0.9600
C17 H17B 0.9600
C17 H17C 0.9600

loop_
_geom_torsion_atom_site_label_1
_geom_torsion_atom_site_label_2
_geom_torsion_atom_site_label_3
_geom_torsion_atom_site_label_4
_geom_torsion
Br1 C2 C3 C4 -71.2(5)
Br1 C2 C3 C8 105.5(3)
S1 N1 C1 O1 -68.7(4)
S1 N1 C1 C2 51.2(5)
S1 N1 C1 C9 177.7(3)
S1 N1 C10 O2 174.9(3)
S1 N1 C10 O3 -4.9(7)
S1 C11 C12 C13 -179.7(3)
S1 C11 C16 C15 179.6(3)
F1 C5 C6 F2 -1.2(6)
F1 C5 C6 C7 179.0(4)
F2 C6 C7 C8 -179.1(3)
O1 C1 C2 Br1 -99.3(3)
O1 C1 C2 C3 15.8(4)
O1 C1 C9 O2 -88.2(4)
O4 S1 N1 C1 -31.0(4)
O4 S1 N1 C10 174.1(3)
O4 S1 C11 C12 9.8(4)
O4 S1 C11 C16 -168.2(3)
O5 S1 N1 C1 -159.6(3)
O5 S1 N1 C10 45.5(4)
O5 S1 C11 C12 144.8(3)
O5 S1 C11 C16 -33.3(4)
N1 S1 C11 C12 -101.5(3)
N1 S1 C11 C16 80.4(4)
N1 C1 C2 Br1 139.4(3)
N1 C1 C2 C3 -105.5(4)
N1 C1 C9 O2 25.3(4)
C1 O1 C8 C3 7.5(5)
C1 O1 C8 C7 -171.8(4)
C1 N1 C10 O2 16.2(5)
C1 N1 C10 O3 -163.6(5)
C1 C2 C3 C4 171.5(4)
C1 C2 C3 C8 -11.8(4)
C2 C1 C9 O2 151.8(3)
C2 C3 C4 C5 176.1(4)
C2 C3 C8 O1 3.3(5)
C2 C3 C8 C7 -177.4(4)
C3 C4 C5 F1 -179.3(4)
C3 C4 C5 C6 0.9(6)
C4 C3 C8 O1 -179.6(4)
C4 C3 C8 C7 -0.3(7)
C4 C5 C6 F2 178.6(4)
C4 C5 C6 C7 -1.1(7)
C5 C6 C7 C8 0.6(6)
C6 C7 C8 O1 179.3(4)
C6 C7 C8 C3 0.1(6)
C8 O1 C1 N1 111.7(4)
C8 O1 C1 C2 -14.6(4)
C8 O1 C1 C9 -141.1(3)
C8 C3 C4 C5 -0.2(6)
C9 O2 C10 O3 -178.4(5)
C9 O2 C10 N1 1.8(5)
C9 C1 C2 Br1 22.1(4)
C9 C1 C2 C3 137.3(4)
C10 O2 C9 C1 -17.9(4)
C10 N1 C1 O1 88.2(4)
C10 N1 C1 C2 -151.9(4)
C10 N1 C1 C9 -25.4(4)
C11 S1 N1 C1 84.4(4)
C11 S1 N1 C10 -70.5(4)
C11 C12 C13 C14 0.6(6)
C12 C11 C16 C15 1.6(6)
C12 C13 C14 C15 0.5(6)
C12 C13 C14 C17 -178.2(4)
C13 C14 C15 C16 -0.6(7)
C14 C15 C16 C11 -0.5(7)
C16 C11 C12 C13 -1.6(6)
C17 C14 C15 C16 178.2(4)

loop_
_twin_individual_id
_twin_individual_mass_fraction_refined
1 0.976(12)
2 0.024(12)
